data_4080350
loop_
_publ_author_name
'Edelmann, Anja'
'Lorenz, Volker'
'Hrib, Cristian G.'
'Hilfert, Liane'
'Blaurock, Steffen'
'Edelmann, Frank T.'

_publ_section_title
;
 Steric Effects in Lanthanide Sandwich Complexes Containing Bulky
 Cyclooctatetraenyl Ligands
;
_journal_issue 5
_journal_name_full Organometallics
_journal_page_first 1435
_journal_paper_doi 10.1021/om3010993
_journal_volume 32
_journal_year 2013
_chemical_formula_sum 'C50 H80 Cl2 Nd2 O2 Si4'
_chemical_formula_weight 1184.88
_chemical_name_systematic
; 
 ? 
;
_space_group_IT_number 14
_symmetry_cell_setting monoclinic
_symmetry_space_group_name_Hall '-P 2yn'
_symmetry_space_group_name_H-M 'P 1 21/n 1'
_atom_sites_solution_hydrogens geom
_atom_sites_solution_primary direct
_atom_sites_solution_secondary difmap
_audit_creation_method SHELXL-97
_cell_angle_alpha 90.00
_cell_angle_beta 102.05(3)
_cell_angle_gamma 90.00
_cell_formula_units_Z 2
_cell_length_a 12.462(3)
_cell_length_b 10.798(2)
_cell_length_c 21.049(4)
_cell_measurement_reflns_used 674
_cell_measurement_temperature 173(2)
_cell_measurement_theta_max 29.31
_cell_measurement_theta_min 1.98
_cell_volume 2770.0(10)
_computing_cell_refinement 'Stoe XAREA'
_computing_data_collection 'Stoe XAREA'
_computing_data_reduction 'Stoe XAREA'
_computing_molecular_graphics 'Bruker SHELXTL PLUS'
_computing_publication_material 'Bruker SHELXTL PLUS'
_computing_structure_refinement 'SHELXL-97 (Sheldrick, 1997)'
_computing_structure_solution 'SHELXS-97 (Sheldrick, 1990)'
_diffrn_ambient_temperature 173(2)
_diffrn_measured_fraction_theta_full 0.982
_diffrn_measured_fraction_theta_max 0.982
_diffrn_measurement_device_type 'Stoe IPDS 2T'
_diffrn_measurement_method omega-scans
_diffrn_radiation_monochromator graphite
_diffrn_radiation_source 'fine-focus sealed tube'
_diffrn_radiation_type MoK\a
_diffrn_radiation_wavelength 0.71073
_diffrn_reflns_av_R_equivalents 0.0000
_diffrn_reflns_av_sigmaI/netI 0.0310
_diffrn_reflns_limit_h_max 16
_diffrn_reflns_limit_h_min -17
_diffrn_reflns_limit_k_max 14
_diffrn_reflns_limit_k_min 0
_diffrn_reflns_limit_l_max 28
_diffrn_reflns_limit_l_min 0
_diffrn_reflns_number 7450
_diffrn_reflns_theta_full 29.31
_diffrn_reflns_theta_max 29.31
_diffrn_reflns_theta_min 1.98
_exptl_absorpt_coefficient_mu 2.071
_exptl_absorpt_correction_T_max 0.3339
_exptl_absorpt_correction_T_min 0.3176
_exptl_absorpt_correction_type sphere
_exptl_absorpt_process_details
; 
 Interpolation using  Int.Tab. Vol. C (1992) p. 523,Tab. 6.3.3.3
for values of muR in the range 0-2.5, and Int.Tab. Vol.II (1959)
p.302; Table 5.3.6 B for muR in the range 2.6-10.0.
The interpolation procedure of C.W.Dwiggins Jr (Acta Cryst.(1975)
A31,146-148) is used with some modification. 
;
_exptl_crystal_colour green
_exptl_crystal_density_diffrn 1.421
_exptl_crystal_density_method 'not measured'
_exptl_crystal_description prism
_exptl_crystal_F_000 1212
_exptl_crystal_size_max 0.40
_exptl_crystal_size_mid 0.40
_exptl_crystal_size_min 0.30
_refine_diff_density_max 1.217
_refine_diff_density_min -2.327
_refine_diff_density_rms 0.141
_refine_ls_extinction_method none
_refine_ls_goodness_of_fit_ref 1.029
_refine_ls_hydrogen_treatment constr
_refine_ls_matrix_type full
_refine_ls_number_parameters 271
_refine_ls_number_reflns 7450
_refine_ls_number_restraints 0
_refine_ls_restrained_S_all 1.029
_refine_ls_R_factor_all 0.0460
_refine_ls_R_factor_gt 0.0349
_refine_ls_shift/su_max 0.001
_refine_ls_shift/su_mean 0.000
_refine_ls_structure_factor_coef Fsqd
_refine_ls_weighting_details 'calc w=1/[\s^2^(Fo^2^)+(0.0619P)^2^+0.0000P] where P=(Fo^2^+2Fc^2^)/3'
_refine_ls_weighting_scheme calc
_refine_ls_wR_factor_gt 0.0948
_refine_ls_wR_factor_ref 0.0970
_reflns_number_gt 5794
_reflns_number_total 7450
_reflns_threshold_expression >2sigma(I)
_cod_data_source_file om3010993_si_003.cif
_cod_data_source_block ip2_234a
_cod_original_sg_symbol_H-M P2(1)/n
_cod_database_code 4080350

loop_
_symmetry_equiv_pos_as_xyz
'x, y, z'
'-x+1/2, y+1/2, -z+1/2'
'-x, -y, -z'
'x-1/2, -y-1/2, z-1/2'

loop_
_atom_site_label
_atom_site_type_symbol
_atom_site_fract_x
_atom_site_fract_y
_atom_site_fract_z
_atom_site_U_iso_or_equiv
_atom_site_adp_type
_atom_site_occupancy
_atom_site_symmetry_multiplicity
_atom_site_calc_flag
_atom_site_refinement_flags
Nd1 Nd 0.610720(15) 0.471722(18) 0.596513(7) 0.02187(6) Uani 1 1 d .
Cl1 Cl 0.61512(7) 0.50528(9) 0.46380(4) 0.02850(19) Uani 1 1 d .
Si1 Si 0.94314(9) 0.48599(12) 0.63481(5) 0.0330(2) Uani 1 1 d .
Si2 Si 0.46622(9) 0.48922(12) 0.75339(5) 0.0333(2) Uani 1 1 d .
O1 O 0.6124(3) 0.7034(3) 0.60051(13) 0.0363(7) Uani 1 1 d .
C1 C 0.8159(3) 0.4161(4) 0.65478(16) 0.0271(7) Uani 1 1 d .
C2 C 0.7752(3) 0.3118(4) 0.61571(17) 0.0284(7) Uani 1 1 d .
H2A H 0.8242 0.2857 0.5894 0.034 Uiso 1 1 calc R
C3 C 0.6799(3) 0.2377(4) 0.60647(18) 0.0298(8) Uani 1 1 d .
H3A H 0.6821 0.1713 0.5771 0.036 Uiso 1 1 calc R
C4 C 0.5835(3) 0.2385(4) 0.62997(18) 0.0308(8) Uani 1 1 d .
H4A H 0.5368 0.1713 0.6133 0.037 Uiso 1 1 calc R
C5 C 0.5372(3) 0.3134(4) 0.67219(17) 0.0294(7) Uani 1 1 d .
H5A H 0.4653 0.2873 0.6745 0.035 Uiso 1 1 calc R
C6 C 0.5713(3) 0.4180(4) 0.71201(15) 0.0269(7) Uani 1 1 d .
C7 C 0.6718(3) 0.4858(4) 0.72423(15) 0.0277(7) Uani 1 1 d .
H7A H 0.6727 0.5480 0.7563 0.033 Uiso 1 1 calc R
C8 C 0.7714(3) 0.4846(4) 0.70080(15) 0.0266(7) Uani 1 1 d .
H8A H 0.8213 0.5460 0.7215 0.032 Uiso 1 1 calc R
C9 C 1.0265(4) 0.5662(6) 0.7072(3) 0.0564(14) Uani 1 1 d .
H9A H 1.0483 0.5065 0.7426 0.085 Uiso 1 1 calc R
H9B H 0.9828 0.6323 0.7212 0.085 Uiso 1 1 calc R
H9C H 1.0923 0.6019 0.6957 0.085 Uiso 1 1 calc R
C10 C 1.0324(4) 0.3658(6) 0.6089(3) 0.0575(14) Uani 1 1 d .
H10A H 1.0563 0.3069 0.6445 0.086 Uiso 1 1 calc R
H10B H 1.0968 0.4055 0.5978 0.086 Uiso 1 1 calc R
H10C H 0.9911 0.3217 0.5709 0.086 Uiso 1 1 calc R
C11 C 0.9009(5) 0.5986(7) 0.5663(3) 0.072(2) Uani 1 1 d .
H11A H 0.9664 0.6358 0.5553 0.108 Uiso 1 1 calc R
H11B H 0.8554 0.6638 0.5796 0.108 Uiso 1 1 calc R
H11C H 0.8589 0.5551 0.5283 0.108 Uiso 1 1 calc R
C12 C 0.5144(4) 0.4786(6) 0.8431(2) 0.0532(13) Uani 1 1 d .
H12A H 0.4595 0.5157 0.8645 0.080 Uiso 1 1 calc R
H12B H 0.5840 0.5231 0.8561 0.080 Uiso 1 1 calc R
H12C H 0.5249 0.3914 0.8558 0.080 Uiso 1 1 calc R
C13 C 0.4452(6) 0.6563(6) 0.7308(3) 0.0645(16) Uani 1 1 d .
H13A H 0.3903 0.6919 0.7526 0.097 Uiso 1 1 calc R
H13B H 0.4197 0.6635 0.6836 0.097 Uiso 1 1 calc R
H13C H 0.5147 0.7010 0.7442 0.097 Uiso 1 1 calc R
C14 C 0.3327(4) 0.4073(7) 0.7290(3) 0.0583(15) Uani 1 1 d .
H14A H 0.2788 0.4453 0.7509 0.087 Uiso 1 1 calc R
H14B H 0.3422 0.3199 0.7415 0.087 Uiso 1 1 calc R
H14C H 0.3068 0.4136 0.6819 0.087 Uiso 1 1 calc R
C15 C 0.5434(5) 0.7787(4) 0.5517(2) 0.0533(14) Uani 1 1 d .
H15A H 0.4650 0.7629 0.5516 0.064 Uiso 1 1 calc R
H15B H 0.5568 0.7588 0.5081 0.064 Uiso 1 1 calc R
C16 C 0.5713(5) 0.9111(4) 0.5682(2) 0.0497(12) Uani 1 1 d .
H16A H 0.5049 0.9640 0.5591 0.060 Uiso 1 1 calc R
H16B H 0.6251 0.9431 0.5437 0.060 Uiso 1 1 calc R
C17 C 0.6198(7) 0.9055(5) 0.6397(3) 0.074(2) Uani 1 1 d .
H17A H 0.6725 0.9741 0.6528 0.089 Uiso 1 1 calc R
H17B H 0.5616 0.9111 0.6652 0.089 Uiso 1 1 calc R
C18 C 0.6760(5) 0.7846(4) 0.6499(2) 0.0468(12) Uani 1 1 d .
H18A H 0.7526 0.7917 0.6443 0.056 Uiso 1 1 calc R
H18B H 0.6764 0.7526 0.6940 0.056 Uiso 1 1 calc R
C1L C 0.7160(4) 0.6125(4) 1.0687(2) 0.0374(9) Uani 1 1 d .
C2L C 0.7887(4) 0.5523(5) 1.1178(2) 0.0415(10) Uani 1 1 d .
H2LA H 0.8298 0.5986 1.1531 0.050 Uiso 1 1 calc R
C3L C 0.8016(5) 0.4272(6) 1.1159(3) 0.0542(12) Uani 1 1 d .
H3LA H 0.8515 0.3876 1.1501 0.065 Uiso 1 1 calc R
C5L C 0.6725(6) 0.4155(6) 1.0170(3) 0.0648(16) Uani 1 1 d .
H5LA H 0.6323 0.3687 0.9818 0.078 Uiso 1 1 calc R
C4L C 0.7439(5) 0.3566(5) 1.0655(3) 0.0570(14) Uani 1 1 d .
H4LA H 0.7536 0.2694 1.0647 0.068 Uiso 1 1 calc R
C6L C 0.6578(5) 0.5428(6) 1.0183(2) 0.0527(13) Uani 1 1 d .
H6LA H 0.6072 0.5820 0.9843 0.063 Uiso 1 1 calc R
C7L C 0.7002(5) 0.7509(5) 1.0720(3) 0.0574(14) Uani 1 1 d .
H7LA H 0.6465 0.7783 1.0336 0.086 Uiso 1 1 calc R
H7LB H 0.7703 0.7928 1.0731 0.086 Uiso 1 1 calc R
H7LC H 0.6734 0.7715 1.1113 0.086 Uiso 1 1 calc R

loop_
_atom_site_aniso_label
_atom_site_aniso_U_11
_atom_site_aniso_U_22
_atom_site_aniso_U_33
_atom_site_aniso_U_23
_atom_site_aniso_U_13
_atom_site_aniso_U_12
Nd1 0.02669(9) 0.02294(9) 0.01307(8) 0.00068(7) -0.00253(6) 0.00002(8)
Cl1 0.0265(4) 0.0405(5) 0.0170(3) 0.0012(3) 0.0011(3) 0.0010(3)
Si1 0.0258(5) 0.0462(7) 0.0252(5) 0.0044(4) 0.0010(4) -0.0009(4)
Si2 0.0318(5) 0.0466(7) 0.0209(4) 0.0007(4) 0.0039(4) 0.0060(5)
O1 0.0532(18) 0.0224(13) 0.0263(13) -0.0006(10) -0.0079(12) -0.0003(12)
C1 0.0254(16) 0.0350(19) 0.0188(14) 0.0054(14) -0.0004(12) 0.0024(15)
C2 0.0308(18) 0.0299(19) 0.0238(16) 0.0019(14) 0.0036(13) 0.0066(15)
C3 0.036(2) 0.0228(17) 0.0291(17) 0.0000(14) 0.0030(15) 0.0041(14)
C4 0.039(2) 0.0237(17) 0.0278(17) 0.0028(14) 0.0017(15) -0.0016(15)
C5 0.0327(19) 0.0300(19) 0.0246(16) 0.0046(14) 0.0040(14) -0.0017(15)
C6 0.0303(17) 0.0321(18) 0.0170(13) 0.0041(13) 0.0019(12) 0.0037(15)
C7 0.0313(17) 0.0362(19) 0.0132(13) 0.0005(13) -0.0009(12) 0.0033(15)
C8 0.0238(15) 0.0356(19) 0.0169(13) 0.0028(13) -0.0038(11) 0.0006(14)
C9 0.037(2) 0.078(4) 0.053(3) -0.027(3) 0.008(2) -0.017(2)
C10 0.039(3) 0.083(4) 0.055(3) -0.013(3) 0.019(2) 0.002(3)
C11 0.043(3) 0.099(5) 0.071(4) 0.052(4) 0.004(3) -0.008(3)
C12 0.050(3) 0.088(4) 0.0226(18) -0.001(2) 0.0080(17) 0.007(3)
C13 0.082(4) 0.057(3) 0.062(3) 0.004(3) 0.034(3) 0.028(3)
C14 0.030(2) 0.089(4) 0.056(3) -0.020(3) 0.008(2) -0.001(2)
C15 0.074(4) 0.028(2) 0.042(2) 0.0022(18) -0.025(2) 0.002(2)
C16 0.077(3) 0.029(2) 0.032(2) 0.0005(17) -0.013(2) 0.002(2)
C17 0.124(6) 0.033(3) 0.044(3) -0.006(2) -0.033(3) 0.004(3)
C18 0.063(3) 0.032(2) 0.033(2) -0.0012(17) -0.018(2) -0.004(2)
C1L 0.038(2) 0.045(2) 0.0313(18) 0.0054(17) 0.0119(16) 0.0045(18)
C2L 0.035(2) 0.045(3) 0.040(2) -0.0027(18) -0.0009(17) 0.0022(18)
C3L 0.052(3) 0.056(3) 0.051(3) 0.009(2) 0.003(2) 0.010(3)
C5L 0.089(4) 0.061(4) 0.039(3) -0.012(3) 0.003(3) -0.013(3)
C4L 0.074(4) 0.036(3) 0.064(3) -0.003(2) 0.023(3) -0.001(2)
C6L 0.060(3) 0.064(4) 0.030(2) 0.002(2) -0.001(2) -0.007(3)
C7L 0.064(4) 0.048(3) 0.060(3) 0.005(3) 0.014(3) 0.006(3)

loop_
_atom_type_symbol
_atom_type_description
_atom_type_scat_dispersion_real
_atom_type_scat_dispersion_imag
_atom_type_scat_source
C C 0.0033 0.0016 'International Tables Vol C Tables 4.2.6.8 and 6.1.1.4'
H H 0.0000 0.0000 'International Tables Vol C Tables 4.2.6.8 and 6.1.1.4'
O O 0.0106 0.0060 'International Tables Vol C Tables 4.2.6.8 and 6.1.1.4'
Cl Cl 0.1484 0.1585 'International Tables Vol C Tables 4.2.6.8 and 6.1.1.4'
Si Si 0.0817 0.0704 'International Tables Vol C Tables 4.2.6.8 and 6.1.1.4'
Nd Nd -0.1943 3.0179 'International Tables Vol C Tables 4.2.6.8 and 6.1.1.4'

loop_
_geom_angle_atom_site_label_1
_geom_angle_atom_site_label_2
_geom_angle_atom_site_label_3
_geom_angle
_geom_angle_site_symmetry_3
O1 Nd1 C5 129.13(11) .
O1 Nd1 C7 84.81(11) .
C5 Nd1 C7 58.90(12) .
O1 Nd1 C6 100.98(11) .
C5 Nd1 C6 31.19(12) .
C7 Nd1 C6 31.34(12) .
O1 Nd1 C2 130.26(12) .
C5 Nd1 C2 80.80(12) .
C7 Nd1 C2 80.37(12) .
C6 Nd1 C2 90.17(11) .
O1 Nd1 C8 85.42(11) .
C5 Nd1 C8 80.26(12) .
C7 Nd1 C8 31.33(11) .
C6 Nd1 C8 60.18(11) .
C2 Nd1 C8 58.66(12) .
O1 Nd1 C4 159.97(11) .
C5 Nd1 C4 30.98(12) .
C7 Nd1 C4 79.07(12) .
C6 Nd1 C4 59.29(12) .
C2 Nd1 C4 58.56(13) .
C8 Nd1 C4 86.92(12) .
O1 Nd1 C1 102.09(12) .
C5 Nd1 C1 89.83(12) .
C7 Nd1 C1 59.95(11) .
C6 Nd1 C1 82.63(11) .
C2 Nd1 C1 31.11(12) .
C8 Nd1 C1 31.01(11) .
C4 Nd1 C1 80.07(12) .
O1 Nd1 C3 160.92(12) .
C5 Nd1 C3 58.91(12) .
C7 Nd1 C3 87.42(12) .
C6 Nd1 C3 80.71(12) .
C2 Nd1 C3 30.83(12) .
C8 Nd1 C3 78.94(12) .
C4 Nd1 C3 30.33(13) .
C1 Nd1 C3 59.07(12) .
O1 Nd1 Cl1 84.45(7) .
C5 Nd1 Cl1 139.72(9) .
C7 Nd1 Cl1 159.54(9) .
C6 Nd1 Cl1 169.13(8) .
C2 Nd1 Cl1 93.46(8) .
C8 Nd1 Cl1 130.14(8) .
C4 Nd1 Cl1 114.41(9) .
C1 Nd1 Cl1 105.60(8) .
C3 Nd1 Cl1 97.27(9) .
O1 Nd1 Cl1 85.90(7) 3_666
C5 Nd1 Cl1 83.66(9) 3_666
C7 Nd1 Cl1 119.80(9) 3_666
C6 Nd1 Cl1 94.19(8) 3_666
C2 Nd1 Cl1 141.93(9) 3_666
C8 Nd1 Cl1 150.61(8) 3_666
C4 Nd1 Cl1 91.82(9) 3_666
C1 Nd1 Cl1 171.82(9) 3_666
C3 Nd1 Cl1 113.04(9) 3_666
Cl1 Nd1 Cl1 76.68(4) 3_666
Nd1 Cl1 Nd1 103.32(4) 3_666
C10 Si1 C9 107.3(3) .
C10 Si1 C11 108.4(3) .
C9 Si1 C11 110.2(3) .
C10 Si1 C1 111.6(2) .
C9 Si1 C1 110.8(2) .
C11 Si1 C1 108.5(2) .
C14 Si2 C12 109.3(3) .
C14 Si2 C13 108.6(3) .
C12 Si2 C13 108.4(3) .
C14 Si2 C6 110.3(2) .
C12 Si2 C6 109.6(2) .
C13 Si2 C6 110.5(2) .
C15 O1 C18 108.8(3) .
C15 O1 Nd1 122.6(2) .
C18 O1 Nd1 128.6(2) .
C8 C1 C2 131.5(3) .
C8 C1 Si1 114.2(3) .
C2 C1 Si1 113.8(3) .
C8 C1 Nd1 73.9(2) .
C2 C1 Nd1 73.7(2) .
Si1 C1 Nd1 125.41(17) .
C3 C2 C1 135.7(4) .
C3 C2 Nd1 75.3(2) .
C1 C2 Nd1 75.1(2) .
C4 C3 C2 135.4(4) .
C4 C3 Nd1 74.5(2) .
C2 C3 Nd1 73.9(2) .
C3 C4 C5 136.4(4) .
C3 C4 Nd1 75.2(2) .
C5 C4 Nd1 73.5(2) .
C4 C5 C6 135.8(4) .
C4 C5 Nd1 75.6(2) .
C6 C5 Nd1 75.0(2) .
C5 C6 C7 131.2(3) .
C5 C6 Si2 116.6(3) .
C7 C6 Si2 112.1(3) .
C5 C6 Nd1 73.8(2) .
C7 C6 Nd1 74.24(19) .
Si2 C6 Nd1 128.08(17) .
C6 C7 C8 136.6(3) .
C6 C7 Nd1 74.42(18) .
C8 C7 Nd1 74.61(19) .
C1 C8 C7 137.0(4) .
C1 C8 Nd1 75.10(19) .
C7 C8 Nd1 74.06(19) .
O1 C15 C16 107.3(3) .
C15 C16 C17 102.7(4) .
C18 C17 C16 105.1(4) .
O1 C18 C17 104.9(4) .
C6L C1L C2L 118.4(5) .
C6L C1L C7L 121.6(5) .
C2L C1L C7L 120.0(4) .
C3L C2L C1L 120.3(4) .
C2L C3L C4L 121.7(5) .
C4L C5L C6L 121.0(5) .
C5L C4L C3L 118.1(5) .
C1L C6L C5L 120.4(5) .

loop_
_geom_bond_atom_site_label_1
_geom_bond_atom_site_label_2
_geom_bond_distance
_geom_bond_site_symmetry_2
Nd1 O1 2.503(3) .
Nd1 C5 2.628(4) .
Nd1 C7 2.641(3) .
Nd1 C6 2.643(3) .
Nd1 C2 2.646(4) .
Nd1 C8 2.648(3) .
Nd1 C4 2.656(4) .
Nd1 C1 2.664(4) .
Nd1 C3 2.664(4) .
Nd1 Cl1 2.8288(10) .
Nd1 Cl1 2.8463(12) 3_666
Cl1 Nd1 2.8463(12) 3_666
Si1 C10 1.864(5) .
Si1 C9 1.868(5) .
Si1 C11 1.875(5) .
Si1 C1 1.881(4) .
Si2 C14 1.859(5) .
Si2 C12 1.861(4) .
Si2 C13 1.870(6) .
Si2 C6 1.882(4) .
O1 C15 1.445(5) .
O1 C18 1.460(5) .
C1 C8 1.420(5) .
C1 C2 1.424(5) .
C2 C3 1.411(6) .
C3 C4 1.391(6) .
C4 C5 1.411(6) .
C5 C6 1.417(5) .
C6 C7 1.427(5) .
C7 C8 1.428(5) .
C15 C16 1.496(6) .
C16 C17 1.502(6) .
C17 C18 1.477(7) .
C1L C6L 1.377(7) .
C1L C2L 1.387(6) .
C1L C7L 1.511(7) .
C2L C3L 1.362(8) .
C3L C4L 1.380(8) .
C5L C4L 1.364(8) .
C5L C6L 1.387(9) .

loop_
_geom_torsion_atom_site_label_1
_geom_torsion_atom_site_label_2
_geom_torsion_atom_site_label_3
_geom_torsion_atom_site_label_4
_geom_torsion
_geom_torsion_site_symmetry_1
_geom_torsion_site_symmetry_4
O1 Nd1 Cl1 Nd1 -87.09(8) . 3_666
C5 Nd1 Cl1 Nd1 62.94(14) . 3_666
C7 Nd1 Cl1 Nd1 -145.7(2) . 3_666
C6 Nd1 Cl1 Nd1 33.5(5) . 3_666
C2 Nd1 Cl1 Nd1 142.77(9) . 3_666
C8 Nd1 Cl1 Nd1 -166.32(11) . 3_666
C4 Nd1 Cl1 Nd1 85.90(10) . 3_666
C1 Nd1 Cl1 Nd1 171.88(9) . 3_666
C3 Nd1 Cl1 Nd1 112.04(9) . 3_666
Cl1 Nd1 Cl1 Nd1 0.0 3_666 3_666
C5 Nd1 O1 C15 -110.2(4) . .
C7 Nd1 O1 C15 -152.2(4) . .
C6 Nd1 O1 C15 -125.2(4) . .
C2 Nd1 O1 C15 135.1(4) . .
C8 Nd1 O1 C15 176.3(4) . .
C4 Nd1 O1 C15 -115.8(5) . .
C1 Nd1 O1 C15 150.0(4) . .
C3 Nd1 O1 C15 141.4(4) . .
Cl1 Nd1 O1 C15 45.2(4) . .
Cl1 Nd1 O1 C15 -31.8(4) 3_666 .
C5 Nd1 O1 C18 67.8(4) . .
C7 Nd1 O1 C18 25.8(4) . .
C6 Nd1 O1 C18 52.8(4) . .
C2 Nd1 O1 C18 -46.9(4) . .
C8 Nd1 O1 C18 -5.7(4) . .
C4 Nd1 O1 C18 62.2(6) . .
C1 Nd1 O1 C18 -32.0(4) . .
C3 Nd1 O1 C18 -40.6(6) . .
Cl1 Nd1 O1 C18 -136.8(4) . .
Cl1 Nd1 O1 C18 146.2(4) 3_666 .
C10 Si1 C1 C8 152.6(3) . .
C9 Si1 C1 C8 33.2(4) . .
C11 Si1 C1 C8 -88.0(4) . .
C10 Si1 C1 C2 -33.9(3) . .
C9 Si1 C1 C2 -153.4(3) . .
C11 Si1 C1 C2 85.5(4) . .
C10 Si1 C1 Nd1 -120.4(3) . .
C9 Si1 C1 Nd1 120.1(3) . .
C11 Si1 C1 Nd1 -1.0(4) . .
O1 Nd1 C1 C8 59.0(2) . .
C5 Nd1 C1 C8 -71.1(2) . .
C7 Nd1 C1 C8 -17.6(2) . .
C6 Nd1 C1 C8 -40.7(2) . .
C2 Nd1 C1 C8 -143.4(3) . .
C4 Nd1 C1 C8 -100.7(2) . .
C3 Nd1 C1 C8 -124.2(3) . .
Cl1 Nd1 C1 C8 146.6(2) . .
Cl1 Nd1 C1 C8 -108.3(5) 3_666 .
O1 Nd1 C1 C2 -157.6(2) . .
C5 Nd1 C1 C2 72.3(2) . .
C7 Nd1 C1 C2 125.8(2) . .
C6 Nd1 C1 C2 102.7(2) . .
C8 Nd1 C1 C2 143.4(3) . .
C4 Nd1 C1 C2 42.7(2) . .
C3 Nd1 C1 C2 19.2(2) . .
Cl1 Nd1 C1 C2 -70.0(2) . .
Cl1 Nd1 C1 C2 35.1(6) 3_666 .
O1 Nd1 C1 Si1 -49.6(2) . .
C5 Nd1 C1 Si1 -179.7(2) . .
C7 Nd1 C1 Si1 -126.2(3) . .
C6 Nd1 C1 Si1 -149.3(2) . .
C2 Nd1 C1 Si1 108.0(3) . .
C8 Nd1 C1 Si1 -108.6(3) . .
C4 Nd1 C1 Si1 150.7(2) . .
C3 Nd1 C1 Si1 127.2(3) . .
Cl1 Nd1 C1 Si1 38.0(2) . .
Cl1 Nd1 C1 Si1 143.1(4) 3_666 .
C8 C1 C2 C3 0.3(7) . .
Si1 C1 C2 C3 -171.7(4) . .
Nd1 C1 C2 C3 -49.6(4) . .
C8 C1 C2 Nd1 49.9(4) . .
Si1 C1 C2 Nd1 -122.1(2) . .
O1 Nd1 C2 C3 175.94(19) . .
C5 Nd1 C2 C3 41.5(2) . .
C7 Nd1 C2 C3 101.2(2) . .
C6 Nd1 C2 C3 71.3(2) . .
C8 Nd1 C2 C3 125.6(2) . .
C4 Nd1 C2 C3 18.2(2) . .
C1 Nd1 C2 C3 146.7(3) . .
Cl1 Nd1 C2 C3 -98.4(2) . .
Cl1 Nd1 C2 C3 -25.7(3) 3_666 .
O1 Nd1 C2 C1 29.3(3) . .
C5 Nd1 C2 C1 -105.2(2) . .
C7 Nd1 C2 C1 -45.4(2) . .
C6 Nd1 C2 C1 -75.3(2) . .
C8 Nd1 C2 C1 -21.08(19) . .
C4 Nd1 C2 C1 -128.4(2) . .
C3 Nd1 C2 C1 -146.7(3) . .
Cl1 Nd1 C2 C1 114.9(2) . .
Cl1 Nd1 C2 C1 -172.37(15) 3_666 .
C1 C2 C3 C4 3.0(8) . .
Nd1 C2 C3 C4 -46.5(4) . .
C1 C2 C3 Nd1 49.5(4) . .
O1 Nd1 C3 C4 138.6(3) . .
C5 Nd1 C3 C4 17.8(2) . .
C7 Nd1 C3 C4 72.6(2) . .
C6 Nd1 C3 C4 41.8(2) . .
C2 Nd1 C3 C4 148.1(3) . .
C8 Nd1 C3 C4 103.0(2) . .
C1 Nd1 C3 C4 128.8(3) . .
Cl1 Nd1 C3 C4 -127.4(2) . .
Cl1 Nd1 C3 C4 -48.8(2) 3_666 .
O1 Nd1 C3 C2 -9.5(5) . .
C5 Nd1 C3 C2 -130.3(2) . .
C7 Nd1 C3 C2 -75.5(2) . .
C6 Nd1 C3 C2 -106.3(2) . .
C8 Nd1 C3 C2 -45.0(2) . .
C4 Nd1 C3 C2 -148.1(3) . .
C1 Nd1 C3 C2 -19.32(19) . .
Cl1 Nd1 C3 C2 84.5(2) . .
Cl1 Nd1 C3 C2 163.11(18) 3_666 .
C2 C3 C4 C5 1.2(8) . .
Nd1 C3 C4 C5 -45.1(5) . .
C2 C3 C4 Nd1 46.3(4) . .
O1 Nd1 C4 C3 -140.8(3) . .
C5 Nd1 C4 C3 -149.4(4) . .
C7 Nd1 C4 C3 -103.8(2) . .
C6 Nd1 C4 C3 -130.1(3) . .
C2 Nd1 C4 C3 -18.5(2) . .
C8 Nd1 C4 C3 -73.2(2) . .
C1 Nd1 C4 C3 -42.8(2) . .
Cl1 Nd1 C4 C3 60.0(2) . .
Cl1 Nd1 C4 C3 136.1(2) 3_666 .
O1 Nd1 C4 C5 8.5(5) . .
C7 Nd1 C4 C5 45.5(2) . .
C6 Nd1 C4 C5 19.3(2) . .
C2 Nd1 C4 C5 130.9(3) . .
C8 Nd1 C4 C5 76.1(2) . .
C1 Nd1 C4 C5 106.6(2) . .
C3 Nd1 C4 C5 149.4(4) . .
Cl1 Nd1 C4 C5 -150.7(2) . .
Cl1 Nd1 C4 C5 -74.5(2) 3_666 .
C3 C4 C5 C6 -4.0(8) . .
Nd1 C4 C5 C6 -49.6(4) . .
C3 C4 C5 Nd1 45.6(5) . .
O1 Nd1 C5 C4 -176.2(2) . .
C7 Nd1 C5 C4 -125.1(3) . .
C6 Nd1 C5 C4 -146.7(4) . .
C2 Nd1 C5 C4 -40.8(2) . .
C8 Nd1 C5 C4 -100.4(2) . .
C1 Nd1 C5 C4 -70.7(2) . .
C3 Nd1 C5 C4 -17.5(2) . .
Cl1 Nd1 C5 C4 43.6(3) . .
Cl1 Nd1 C5 C4 104.3(2) 3_666 .
O1 Nd1 C5 C6 -29.6(3) . .
C7 Nd1 C5 C6 21.6(2) . .
C2 Nd1 C5 C6 105.9(2) . .
C8 Nd1 C5 C6 46.3(2) . .
C4 Nd1 C5 C6 146.7(4) . .
C1 Nd1 C5 C6 76.0(2) . .
C3 Nd1 C5 C6 129.2(3) . .
Cl1 Nd1 C5 C6 -169.68(16) . .
Cl1 Nd1 C5 C6 -109.0(2) 3_666 .
C4 C5 C6 C7 -1.2(7) . .
Nd1 C5 C6 C7 -50.9(4) . .
C4 C5 C6 Si2 174.7(4) . .
Nd1 C5 C6 Si2 125.0(2) . .
C4 C5 C6 Nd1 49.7(4) . .
C14 Si2 C6 C5 -2.6(4) . .
C12 Si2 C6 C5 117.9(3) . .
C13 Si2 C6 C5 -122.7(3) . .
C14 Si2 C6 C7 174.1(3) . .
C12 Si2 C6 C7 -65.5(3) . .
C13 Si2 C6 C7 54.0(3) . .
C14 Si2 C6 Nd1 87.2(3) . .
C12 Si2 C6 Nd1 -152.4(3) . .
C13 Si2 C6 Nd1 -32.9(3) . .
O1 Nd1 C6 C5 157.1(2) . .
C7 Nd1 C6 C5 -142.7(3) . .
C2 Nd1 C6 C5 -71.7(2) . .
C8 Nd1 C6 C5 -124.8(3) . .
C4 Nd1 C6 C5 -19.2(2) . .
C1 Nd1 C6 C5 -102.0(2) . .
C3 Nd1 C6 C5 -42.2(2) . .
Cl1 Nd1 C6 C5 37.9(6) . .
Cl1 Nd1 C6 C5 70.4(2) 3_666 .
O1 Nd1 C6 C7 -60.3(2) . .
C5 Nd1 C6 C7 142.7(3) . .
C2 Nd1 C6 C7 70.9(2) . .
C8 Nd1 C6 C7 17.9(2) . .
C4 Nd1 C6 C7 123.5(3) . .
C1 Nd1 C6 C7 40.7(2) . .
C3 Nd1 C6 C7 100.4(2) . .
Cl1 Nd1 C6 C7 -179.5(4) . .
Cl1 Nd1 C6 C7 -146.9(2) 3_666 .
O1 Nd1 C6 Si2 45.7(2) . .
C5 Nd1 C6 Si2 -111.4(3) . .
C7 Nd1 C6 Si2 106.0(3) . .
C2 Nd1 C6 Si2 176.9(2) . .
C8 Nd1 C6 Si2 123.9(3) . .
C4 Nd1 C6 Si2 -130.5(3) . .
C1 Nd1 C6 Si2 146.7(3) . .
C3 Nd1 C6 Si2 -153.6(2) . .
Cl1 Nd1 C6 Si2 -73.5(6) . .
Cl1 Nd1 C6 Si2 -40.9(2) 3_666 .
C5 C6 C7 C8 4.8(7) . .
Si2 C6 C7 C8 -171.2(4) . .
Nd1 C6 C7 C8 -46.0(4) . .
C5 C6 C7 Nd1 50.8(4) . .
Si2 C6 C7 Nd1 -125.3(2) . .
O1 Nd1 C7 C6 121.1(2) . .
C5 Nd1 C7 C6 -21.5(2) . .
C2 Nd1 C7 C6 -106.5(2) . .
C8 Nd1 C7 C6 -149.2(4) . .
C4 Nd1 C7 C6 -46.9(2) . .
C1 Nd1 C7 C6 -131.7(3) . .
C3 Nd1 C7 C6 -76.3(2) . .
Cl1 Nd1 C7 C6 179.72(19) . .
Cl1 Nd1 C7 C6 38.9(2) 3_666 .
O1 Nd1 C7 C8 -89.7(2) . .
C5 Nd1 C7 C8 127.6(3) . .
C6 Nd1 C7 C8 149.2(4) . .
C2 Nd1 C7 C8 42.6(2) . .
C4 Nd1 C7 C8 102.2(2) . .
C1 Nd1 C7 C8 17.5(2) . .
C3 Nd1 C7 C8 72.8(2) . .
Cl1 Nd1 C7 C8 -31.1(4) . .
Cl1 Nd1 C7 C8 -171.97(19) 3_666 .
C2 C1 C8 C7 -4.5(7) . .
Si1 C1 C8 C7 167.4(4) . .
Nd1 C1 C8 C7 45.4(4) . .
C2 C1 C8 Nd1 -49.9(4) . .
Si1 C1 C8 Nd1 122.1(2) . .
C6 C7 C8 C1 0.3(8) . .
Nd1 C7 C8 C1 -45.6(4) . .
C6 C7 C8 Nd1 45.9(4) . .
O1 Nd1 C8 C1 -122.7(2) . .
C5 Nd1 C8 C1 106.2(2) . .
C7 Nd1 C8 C1 149.7(4) . .
C6 Nd1 C8 C1 131.8(3) . .
C2 Nd1 C8 C1 21.1(2) . .
C4 Nd1 C8 C1 75.8(2) . .
C3 Nd1 C8 C1 46.3(2) . .
Cl1 Nd1 C8 C1 -44.0(3) . .
Cl1 Nd1 C8 C1 164.01(17) 3_666 .
O1 Nd1 C8 C7 87.5(2) . .
C5 Nd1 C8 C7 -43.5(2) . .
C6 Nd1 C8 C7 -17.9(2) . .
C2 Nd1 C8 C7 -128.6(3) . .
C4 Nd1 C8 C7 -73.9(2) . .
C1 Nd1 C8 C7 -149.7(4) . .
C3 Nd1 C8 C7 -103.5(2) . .
Cl1 Nd1 C8 C7 166.33(18) . .
Cl1 Nd1 C8 C7 14.3(3) 3_666 .
C18 O1 C15 C16 4.7(6) . .
Nd1 O1 C15 C16 -177.0(3) . .
O1 C15 C16 C17 -23.2(7) . .
C15 C16 C17 C18 33.1(7) . .
C15 O1 C18 C17 16.3(6) . .
Nd1 O1 C18 C17 -161.9(4) . .
C16 C17 C18 O1 -30.8(7) . .
C6L C1L C2L C3L 0.0(7) . .
C7L C1L C2L C3L 178.5(5) . .
C1L C2L C3L C4L 0.2(8) . .
C6L C5L C4L C3L -0.3(9) . .
C2L C3L C4L C5L -0.1(9) . .
C2L C1L C6L C5L -0.4(8) . .
C7L C1L C6L C5L -178.9(5) . .
C4L C5L C6L C1L 0.6(9) . .
